data_4100112
_journal_name_full 'Journal of the American Chemical Society'
_journal_paper_doi 10.1021/ja051002s
_journal_year 2005
_chemical_formula_sum 'C22 H35 N O3'
_chemical_formula_weight 361.51
_space_group_IT_number 19
_symmetry_cell_setting orthorhombic
_symmetry_space_group_name_Hall 'P 2ac 2ab'
_symmetry_space_group_name_H-M 'P 21 21 21'
_cell_angle_alpha 90.00
_cell_angle_beta 90.00
_cell_angle_gamma 90.00
_cell_formula_units_Z 4
_cell_length_a 6.6718(14)
_cell_length_b 12.839(3)
_cell_length_c 26.802(6)
_cell_measurement_temperature 295(2)
_cell_volume 2295.8(9)
_diffrn_ambient_temperature 295(2)
_exptl_crystal_density_diffrn 1.046
_cod_depositor_comments
;
The following automatic conversions were performed:
'_symmetry_cell_setting' value 'Orthorhombic' changed to 'orthorhombic'
according to '/home/saulius/struct/CIF-dictionaries/cif_core.dic'
dictionary named 'cif_core.dic' version 2.4.1 from 2010-06-29.

Automatic conversion script
Id: cif_fix_enum 1527 2010-12-29 10:47:43Z saulius 
;
_cod_database_code 4100112

loop_
_symmetry_equiv_pos_as_xyz
'x, y, z'
'-x+1/2, -y, z+1/2'
'-x, y+1/2, -z+1/2'
'x+1/2, -y+1/2, -z'

loop_
_atom_site_label
_atom_site_type_symbol
_atom_site_fract_x
_atom_site_fract_y
_atom_site_fract_z
_atom_site_U_iso_or_equiv
_atom_site_adp_type
_atom_site_occupancy
_atom_site_symmetry_multiplicity
_atom_site_calc_flag
_atom_site_refinement_flags
_atom_site_disorder_assembly
_atom_site_disorder_group
O1 O -0.1771(10) -0.3763(5) -0.1170(2) 0.052(2) Uani 1 1 d . . .
O2 O -0.4484(9) -0.4083(5) -0.1657(2) 0.0431(18) Uani 1 1 d . . .
O3 O -0.2392(9) -0.7704(5) -0.3283(3) 0.057(2) Uani 1 1 d . . .
H3B H -0.3270 -0.8148 -0.3309 0.086 Uiso 1 1 calc R . .
N N -0.1680(12) -0.3383(6) -0.1958(2) 0.042(2) Uani 1 1 d . . .
H0A H -0.0515 -0.3152 -0.1877 0.051 Uiso 1 1 calc R . .
C1 C 0.0908(15) -0.5292(7) -0.4206(3) 0.081(4) Uani 1 1 d G . .
H1A H 0.1328 -0.5964 -0.4130 0.098 Uiso 1 1 calc R . .
C2 C 0.2227(11) -0.4596(11) -0.4430(3) 0.137(8) Uani 1 1 d G . .
H2A H 0.3530 -0.4802 -0.4503 0.165 Uiso 1 1 calc R . .
C3 C 0.1598(18) -0.3591(10) -0.4544(3) 0.194(15) Uani 1 1 d G . .
H3A H 0.2480 -0.3125 -0.4693 0.233 Uiso 1 1 calc R . .
C4 C -0.035(2) -0.3283(6) -0.4434(3) 0.173(12) Uani 1 1 d G . .
H4A H -0.0771 -0.2611 -0.4510 0.208 Uiso 1 1 calc R . .
C5 C -0.1669(13) -0.3979(7) -0.4210(3) 0.080(4) Uani 1 1 d G . .
H5A H -0.2972 -0.3773 -0.4137 0.096 Uiso 1 1 calc R . .
C6 C -0.1040(13) -0.4984(6) -0.4097(2) 0.056(3) Uani 1 1 d G . .
C7 C -0.2415(17) -0.5718(7) -0.3835(3) 0.054(3) Uani 1 1 d . . .
H7A H -0.2326 -0.6391 -0.3998 0.065 Uiso 1 1 calc R . .
H7B H -0.3778 -0.5469 -0.3877 0.065 Uiso 1 1 calc R . .
C8 C -0.2034(12) -0.5873(6) -0.3278(3) 0.028(2) Uiso 1 1 d . . .
H8A H -0.0606 -0.6016 -0.3227 0.033 Uiso 1 1 calc R . .
C9 C -0.2580(14) -0.4893(7) -0.2997(3) 0.034(2) Uani 1 1 d . . .
H9A H -0.3946 -0.4760 -0.2971 0.040 Uiso 1 1 calc R . .
C10 C -0.1379(12) -0.4188(6) -0.2781(3) 0.024(2) Uiso 1 1 d . . .
C11 C -0.2217(14) -0.3318(7) -0.2479(3) 0.036(2) Uani 1 1 d . . .
H11A H -0.3677 -0.3397 -0.2492 0.044 Uiso 1 1 calc R . .
C12 C -0.1764(15) -0.2237(7) -0.2701(3) 0.042(3) Uani 1 1 d . . .
H12A H -0.2492 -0.1725 -0.2506 0.051 Uiso 1 1 calc R . .
H12B H -0.0347 -0.2099 -0.2653 0.051 Uiso 1 1 calc R . .
C13 C -0.2232(17) -0.2053(6) -0.3231(3) 0.046(3) Uani 1 1 d . . .
H13A H -0.1573 -0.2603 -0.3424 0.056 Uiso 1 1 calc R . .
C14 C -0.4509(19) -0.2128(9) -0.3337(5) 0.088(4) Uani 1 1 d . . .
H14A H -0.4993 -0.2798 -0.3233 0.132 Uiso 1 1 calc R . .
H14B H -0.4745 -0.2042 -0.3688 0.132 Uiso 1 1 calc R . .
H14C H -0.5199 -0.1592 -0.3156 0.132 Uiso 1 1 calc R . .
C15 C -0.1373(19) -0.1016(8) -0.3406(4) 0.084(4) Uani 1 1 d . . .
H15A H 0.0040 -0.0997 -0.3339 0.126 Uiso 1 1 calc R . .
H15B H -0.2023 -0.0457 -0.3231 0.126 Uiso 1 1 calc R . .
H15C H -0.1595 -0.0939 -0.3758 0.126 Uiso 1 1 calc R . .
C16 C -0.2769(15) -0.3753(6) -0.1601(3) 0.030(2) Uani 1 1 d . . .
C17 C -0.2685(14) -0.4066(9) -0.0695(3) 0.049(3) Uani 1 1 d . . .
C18 C -0.330(2) -0.5193(8) -0.0703(4) 0.087(5) Uani 1 1 d . . .
H18A H -0.2145 -0.5621 -0.0762 0.131 Uiso 1 1 calc R . .
H18B H -0.4263 -0.5301 -0.0965 0.131 Uiso 1 1 calc R . .
H18C H -0.3890 -0.5375 -0.0388 0.131 Uiso 1 1 calc R . .
C19 C -0.443(3) -0.3341(13) -0.0589(5) 0.147(8) Uani 1 1 d . . .
H19A H -0.3959 -0.2636 -0.0574 0.221 Uiso 1 1 calc R . .
H19B H -0.5033 -0.3525 -0.0276 0.221 Uiso 1 1 calc R . .
H19C H -0.5409 -0.3405 -0.0850 0.221 Uiso 1 1 calc R . .
C20 C -0.100(2) -0.3903(13) -0.0339(4) 0.122(7) Uani 1 1 d . . .
H20A H 0.0053 -0.4394 -0.0409 0.183 Uiso 1 1 calc R . .
H20B H -0.1465 -0.4004 -0.0004 0.183 Uiso 1 1 calc R . .
H20C H -0.0488 -0.3208 -0.0374 0.183 Uiso 1 1 calc R . .
C21 C -0.3236(14) -0.6771(7) -0.3073(4) 0.047(3) Uani 1 1 d . . .
H21A H -0.3150 -0.6788 -0.2712 0.057 Uiso 1 1 calc R . .
H21B H -0.4634 -0.6704 -0.3168 0.057 Uiso 1 1 calc R . .
C22 C 0.0860(14) -0.4231(7) -0.2836(3) 0.045(3) Uani 1 1 d . . .
H22A H 0.1223 -0.4829 -0.3031 0.068 Uiso 1 1 calc R . .
H22B H 0.1465 -0.4281 -0.2512 0.068 Uiso 1 1 calc R . .
H22C H 0.1322 -0.3611 -0.2999 0.068 Uiso 1 1 calc R . .

loop_
_atom_site_aniso_label
_atom_site_aniso_U_11
_atom_site_aniso_U_22
_atom_site_aniso_U_33
_atom_site_aniso_U_23
_atom_site_aniso_U_13
_atom_site_aniso_U_12
O1 0.063(5) 0.060(5) 0.034(4) 0.004(3) -0.008(4) -0.016(4)
O2 0.032(4) 0.035(4) 0.063(4) 0.019(4) 0.018(3) -0.021(3)
O3 0.016(3) 0.048(4) 0.108(6) -0.014(4) -0.015(4) 0.002(3)
N 0.051(5) 0.045(5) 0.031(4) 0.009(4) 0.001(4) -0.006(5)
C1 0.048(8) 0.145(13) 0.051(8) -0.013(8) 0.003(6) -0.001(9)
C2 0.085(12) 0.23(2) 0.097(12) 0.033(13) 0.024(11) -0.022(15)
C3 0.25(3) 0.30(3) 0.034(8) -0.018(13) 0.020(14) -0.18(3)
C4 0.38(4) 0.107(12) 0.034(8) 0.041(8) -0.015(13) -0.144(18)
C5 0.127(12) 0.084(9) 0.029(6) 0.003(6) -0.013(7) -0.009(10)
C6 0.074(9) 0.059(7) 0.036(6) -0.006(6) -0.024(6) -0.017(8)
C7 0.064(7) 0.038(6) 0.061(6) -0.022(5) 0.006(6) -0.023(6)
C9 0.026(5) 0.046(6) 0.028(4) -0.017(4) -0.024(4) 0.015(5)
C11 0.040(6) 0.039(5) 0.031(5) 0.021(4) 0.003(5) -0.021(5)
C12 0.042(6) 0.048(6) 0.036(5) -0.023(5) -0.003(5) 0.006(5)
C13 0.074(8) 0.012(4) 0.053(6) 0.012(5) 0.023(6) 0.012(5)
C14 0.100(11) 0.082(9) 0.082(9) 0.028(8) -0.012(9) 0.013(8)
C15 0.111(10) 0.050(7) 0.090(8) 0.021(7) 0.003(9) -0.002(8)
C16 0.053(6) 0.023(5) 0.015(4) 0.006(4) 0.023(5) -0.001(5)
C17 0.034(6) 0.078(7) 0.034(5) 0.002(6) 0.012(5) 0.026(7)
C18 0.151(14) 0.049(7) 0.062(7) 0.043(6) -0.037(8) -0.037(9)
C19 0.22(2) 0.160(15) 0.057(8) -0.023(9) 0.047(11) 0.099(15)
C20 0.119(12) 0.204(17) 0.042(7) 0.037(9) -0.032(7) -0.102(13)
C21 0.032(6) 0.043(6) 0.066(6) 0.005(5) 0.001(5) 0.016(5)
C22 0.054(7) 0.037(6) 0.045(6) -0.005(5) 0.014(5) -0.010(5)

loop_
_geom_bond_atom_site_label_1
_geom_bond_atom_site_label_2
_geom_bond_distance
_geom_bond_site_symmetry_2
_geom_bond_publ_flag
O1 C16 1.332(10) . ?
O1 C17 1.465(10) . ?
O2 C16 1.229(10) . ?
O3 C21 1.438(10) . ?
N C16 1.292(9) . ?
N C11 1.444(10) . ?
C1 C2 1.3900 . ?
C1 C6 1.3900 . ?
C2 C3 1.3900 . ?
C3 C4 1.3900 . ?
C4 C5 1.3900 . ?
C5 C6 1.3900 . ?
C6 C7 1.491(11) . ?
C7 C8 1.527(11) . ?
C8 C21 1.508(11) . ?
C8 C9 1.509(10) . ?
C9 C10 1.340(10) . ?
C10 C11 1.490(11) . ?
C10 C22 1.502(12) . ?
C11 C12 1.539(12) . ?
C12 C13 1.475(12) . ?
C13 C15 1.523(13) . ?
C13 C14 1.548(15) . ?
C17 C20 1.492(13) . ?
C17 C18 1.504(14) . ?
C17 C19 1.517(16) . ?

loop_
_cod_related_entry_id
_cod_related_entry_database
_cod_related_entry_code
1 ChemSpider 30659884
